data_2227234
loop_
_publ_author_name
'Applewhite, Malcolm J.'
'Potts, Storm V.'

_publ_section_title
;
 2-({4-[(1<i>H</i>-Imidazol-2-ylsulfanyl)methyl]-2,5-dimethylbenzyl}sulfanyl)-1<i>H</i>-imidazole
;
_journal_issue 11
_journal_name_full 'Acta Crystallographica Section E'
_journal_page_first o2749
_journal_paper_doi 10.1107/S1600536810039607
_journal_volume 66
_journal_year 2010
_chemical_formula_iupac 'C16 H18 N4 S2'
_chemical_formula_moiety 'C16 H18 N4 S2'
_chemical_formula_sum 'C16 H18 N4 S2'
_chemical_formula_weight 330.46
_chemical_name_common 'Diimidazole ligand'
_chemical_name_systematic
;
2-({4-[(1<i>H</i>-Imidazol-2-ylsulfanyl)methyl]-2,5-
dimethylbenzyl}sulfanyl)-1<i>H</i>-imidazole
;
_space_group_IT_number 14
_symmetry_cell_setting monoclinic
_symmetry_space_group_name_Hall '-P 2yn'
_symmetry_space_group_name_H-M 'P 1 21/n 1'
_atom_sites_solution_hydrogens geom
_atom_sites_solution_primary direct
_atom_sites_solution_secondary difmap
_audit_creation_method SHELXL-97
_cell_angle_alpha 90.00
_cell_angle_beta 95.392(8)
_cell_angle_gamma 90.00
_cell_formula_units_Z 2
_cell_length_a 6.169(3)
_cell_length_b 9.491(5)
_cell_length_c 13.722(8)
_cell_measurement_reflns_used 394
_cell_measurement_temperature 100(2)
_cell_measurement_theta_max 28.2
_cell_measurement_theta_min 2.6
_cell_volume 799.9(7)
_computing_cell_refinement 'SAINT (Bruker, 2009)'
_computing_data_collection 'APEX2 (Bruker, 2009)'
_computing_data_reduction 'SAINT (Bruker, 2009)'
_computing_molecular_graphics 'X-Seed (Barbour, 2001)'
_computing_publication_material 'X-Seed (Barbour, 2001)'
_computing_structure_refinement 'SHELXL97 (Sheldrick, 2008)'
_computing_structure_solution 'SHELXS97 (Sheldrick, 2008)'
_diffrn_ambient_temperature 100(2)
_diffrn_measured_fraction_theta_full 0.996
_diffrn_measured_fraction_theta_max 0.955
_diffrn_measurement_device_type 'Bruker APEX CCD area-detector'
_diffrn_measurement_method \w
_diffrn_radiation_monochromator graphite
_diffrn_radiation_source 'fine-focus sealed tube'
_diffrn_radiation_type MoK\a
_diffrn_radiation_wavelength 0.71073
_diffrn_reflns_av_R_equivalents 0.0747
_diffrn_reflns_av_sigmaI/netI 0.1036
_diffrn_reflns_limit_h_max 7
_diffrn_reflns_limit_h_min -8
_diffrn_reflns_limit_k_max 6
_diffrn_reflns_limit_k_min -12
_diffrn_reflns_limit_l_max 18
_diffrn_reflns_limit_l_min -17
_diffrn_reflns_number 4896
_diffrn_reflns_theta_full 26.00
_diffrn_reflns_theta_max 28.18
_diffrn_reflns_theta_min 2.61
_diffrn_standards_number 0
_exptl_absorpt_coefficient_mu 0.334
_exptl_absorpt_correction_T_max 0.977
_exptl_absorpt_correction_T_min 0.945
_exptl_absorpt_correction_type multi-scan
_exptl_absorpt_process_details '(SADABS; Bruker, 2009)'
_exptl_crystal_colour Colourless
_exptl_crystal_density_diffrn 1.372
_exptl_crystal_density_method 'not measured'
_exptl_crystal_description Shard
_exptl_crystal_F_000 348
_exptl_crystal_size_max 0.2
_exptl_crystal_size_mid 0.14
_exptl_crystal_size_min 0.07
_refine_diff_density_max 0.673
_refine_diff_density_min -0.391
_refine_ls_extinction_method none
_refine_ls_goodness_of_fit_ref 1.011
_refine_ls_hydrogen_treatment constr
_refine_ls_matrix_type full
_refine_ls_number_parameters 101
_refine_ls_number_reflns 1875
_refine_ls_number_restraints 0
_refine_ls_restrained_S_all 1.011
_refine_ls_R_factor_all 0.1138
_refine_ls_R_factor_gt 0.0584
_refine_ls_shift/su_max 0.000
_refine_ls_shift/su_mean 0.000
_refine_ls_structure_factor_coef Fsqd
_refine_ls_weighting_details 'calc w=1/[\s^2^(Fo^2^)+(0.0617P)^2^] where P=(Fo^2^+2Fc^2^)/3'
_refine_ls_weighting_scheme calc
_refine_ls_wR_factor_gt 0.1293
_refine_ls_wR_factor_ref 0.1490
_reflns_number_gt 1154
_reflns_number_total 1875
_reflns_threshold_expression I>2s\s(I)
_cod_data_source_file bt5352.cif
_cod_data_source_block I
_cod_original_cell_volume 799.8(8)
_cod_original_sg_symbol_Hall -P2yn
_cod_original_sg_symbol_H-M P21/n
_cod_database_code 2227234
_cod_database_fobs_code 2227234

loop_
_symmetry_equiv_pos_as_xyz
'x, y, z'
'-x+1/2, y+1/2, -z+1/2'
'-x, -y, -z'
'x-1/2, -y-1/2, z-1/2'

loop_
_atom_site_type_symbol
_atom_site_label
_atom_site_fract_x
_atom_site_fract_y
_atom_site_fract_z
_atom_site_U_iso_or_equiv
_atom_site_adp_type
_atom_site_calc_flag
_atom_site_refinement_flags
_atom_site_occupancy
_atom_site_disorder_assembly
_atom_site_disorder_group
N N1 0.7634(4) 0.7794(3) 0.28821(19) 0.0230(7) Uani d . 1 . .
H H1 0.7160 0.6949 0.2705 0.028 Uiso calc R 1 . .
C C2 0.8959(5) 0.8119(4) 0.3693(2) 0.0249(8) Uani d . 1 . .
H H2 0.9548 0.7482 0.4182 0.030 Uiso calc R 1 . .
C C3 0.9285(5) 0.9529(4) 0.3674(2) 0.0257(8) Uani d . 1 . .
H H3 1.0158 1.0050 0.4154 0.031 Uiso calc R 1 . .
N N4 0.8168(4) 1.0086(3) 0.28587(18) 0.0250(7) Uani d . 1 . .
C C5 0.7181(5) 0.8997(4) 0.2400(2) 0.0205(7) Uani d . 1 . .
S S6 0.55288(13) 0.91254(10) 0.12971(6) 0.0241(3) Uani d . 1 . .
C C7 0.2861(5) 0.9423(4) 0.1750(2) 0.0275(8) Uani d . 1 . .
H H7A 0.2403 0.8586 0.2109 0.033 Uiso calc R 1 . .
H H7B 0.2914 1.0246 0.2195 0.033 Uiso calc R 1 . .
C C8 0.1309(5) 0.9690(4) 0.0855(2) 0.0233(8) Uani d . 1 . .
C C9 0.0933(5) 1.1077(4) 0.0551(2) 0.0243(8) Uani d . 1 . .
H H9 0.1587 1.1819 0.0939 0.029 Uiso calc R 1 . .
C C10 0.0364(5) 0.8586(4) 0.0300(2) 0.0242(8) Uani d . 1 . .
C C11 0.0624(6) 0.7085(4) 0.0609(3) 0.0320(9) Uani d . 1 . .
H H11A -0.0269 0.6900 0.1149 0.048 Uiso calc R 1 . .
H H11B 0.2156 0.6898 0.0825 0.048 Uiso calc R 1 . .
H H11C 0.0154 0.6469 0.0055 0.048 Uiso calc R 1 . .

loop_
_atom_site_aniso_label
_atom_site_aniso_U_11
_atom_site_aniso_U_22
_atom_site_aniso_U_33
_atom_site_aniso_U_12
_atom_site_aniso_U_13
_atom_site_aniso_U_23
N1 0.0274(15) 0.0207(16) 0.0199(14) -0.0032(13) -0.0031(11) -0.0010(12)
C2 0.0244(19) 0.030(2) 0.0189(17) 0.0024(15) -0.0067(14) 0.0045(15)
C3 0.0272(19) 0.032(2) 0.0163(16) -0.0024(16) -0.0055(13) 0.0015(15)
N4 0.0290(16) 0.0248(16) 0.0201(14) -0.0021(13) -0.0035(12) -0.0009(13)
C5 0.0209(17) 0.0212(18) 0.0190(16) 0.0042(15) -0.0002(13) -0.0013(14)
S6 0.0221(5) 0.0314(5) 0.0177(4) 0.0031(4) -0.0038(3) -0.0002(4)
C7 0.0235(18) 0.039(2) 0.0194(16) 0.0085(16) -0.0035(13) 0.0023(16)
C8 0.0189(17) 0.032(2) 0.0185(16) 0.0028(15) 0.0004(13) 0.0008(15)
C9 0.0182(17) 0.029(2) 0.0249(17) 0.0009(15) 0.0002(13) -0.0051(15)
C10 0.0229(18) 0.0268(19) 0.0230(17) 0.0031(15) 0.0017(14) 0.0031(15)
C11 0.034(2) 0.027(2) 0.036(2) 0.0035(17) 0.0045(16) 0.0035(17)

loop_
_atom_type_symbol
_atom_type_description
_atom_type_scat_dispersion_real
_atom_type_scat_dispersion_imag
_atom_type_scat_source
C C 0.0033 0.0016 'International Tables Vol C Tables 4.2.6.8 and 6.1.1.4'
H H 0.0000 0.0000 'International Tables Vol C Tables 4.2.6.8 and 6.1.1.4'
N N 0.0061 0.0033 'International Tables Vol C Tables 4.2.6.8 and 6.1.1.4'
S S 0.1246 0.1234 'International Tables Vol C Tables 4.2.6.8 and 6.1.1.4'

loop_
_geom_angle_atom_site_label_1
_geom_angle_atom_site_label_2
_geom_angle_atom_site_label_3
_geom_angle_site_symmetry_1
_geom_angle_site_symmetry_3
_geom_angle
_geom_angle_publ_flag
C5 N1 C2 . . 107.1(3) ?
C5 N1 H1 . . 126.5 ?
C2 N1 H1 . . 126.5 ?
C3 C2 N1 . . 106.8(3) ?
C3 C2 H2 . . 126.6 ?
N1 C2 H2 . . 126.6 ?
C2 C3 N4 . . 109.6(3) ?
C2 C3 H3 . . 125.2 ?
N4 C3 H3 . . 125.2 ?
C5 N4 C3 . . 105.1(3) ?
N4 C5 N1 . . 111.5(3) ?
N4 C5 S6 . . 124.1(3) ?
N1 C5 S6 . . 124.5(3) ?
C5 S6 C7 . . 100.70(15) ?
C8 C7 S6 . . 105.7(2) ?
C8 C7 H7A . . 110.6 ?
S6 C7 H7A . . 110.6 ?
C8 C7 H7B . . 110.6 ?
S6 C7 H7B . . 110.6 ?
H7A C7 H7B . . 108.7 ?
C10 C8 C9 . . 119.8(3) ?
C10 C8 C7 . . 121.4(3) ?
C9 C8 C7 . . 118.6(3) ?
C10 C9 C8 3_575 . 122.4(3) ?
C10 C9 H9 3_575 . 118.8 ?
C8 C9 H9 . . 118.8 ?
C9 C10 C8 3_575 . 117.8(3) ?
C9 C10 C11 3_575 . 119.8(3) ?
C8 C10 C11 . . 122.4(3) ?
C10 C11 H11A . . 109.5 ?
C10 C11 H11B . . 109.5 ?
H11A C11 H11B . . 109.5 ?
C10 C11 H11C . . 109.5 ?
H11A C11 H11C . . 109.5 ?
H11B C11 H11C . . 109.5 ?

loop_
_geom_bond_atom_site_label_1
_geom_bond_atom_site_label_2
_geom_bond_site_symmetry_2
_geom_bond_distance
_geom_bond_publ_flag
N1 C5 . 1.336(4) ?
N1 C2 . 1.354(4) ?
N1 H1 . 0.8800 ?
C2 C3 . 1.353(5) ?
C2 H2 . 0.9500 ?
C3 N4 . 1.364(4) ?
C3 H3 . 0.9500 ?
N4 C5 . 1.327(4) ?
C5 S6 . 1.748(3) ?
S6 C7 . 1.835(3) ?
C7 C8 . 1.506(4) ?
C7 H7A . 0.9900 ?
C7 H7B . 0.9900 ?
C8 C10 . 1.391(5) ?
C8 C9 . 1.394(5) ?
C9 C10 3_575 1.389(4) ?
C9 H9 . 0.9500 ?
C10 C9 3_575 1.389(4) ?
C10 C11 . 1.491(5) ?
C11 H11A . 0.9800 ?
C11 H11B . 0.9800 ?
C11 H11C . 0.9800 ?

loop_
_geom_hbond_atom_site_label_D
_geom_hbond_atom_site_label_H
_geom_hbond_atom_site_label_A
_geom_hbond_site_symmetry_A
_geom_hbond_distance_DH
_geom_hbond_distance_HA
_geom_hbond_distance_DA
_geom_hbond_angle_DHA
N1 H1 N4 2_645 0.88 1.93 2.791(4) 164.5

loop_
_geom_torsion_atom_site_label_1
_geom_torsion_atom_site_label_2
_geom_torsion_atom_site_label_3
_geom_torsion_atom_site_label_4
_geom_torsion_site_symmetry_1
_geom_torsion_site_symmetry_2
_geom_torsion_site_symmetry_3
_geom_torsion_site_symmetry_4
_geom_torsion
_geom_torsion_publ_flag
C5 N1 C2 C3 . . . . -0.4(4) ?
N1 C2 C3 N4 . . . . 0.2(4) ?
C2 C3 N4 C5 . . . . 0.1(4) ?
C3 N4 C5 N1 . . . . -0.4(4) ?
C3 N4 C5 S6 . . . . -179.6(2) ?
C2 N1 C5 N4 . . . . 0.5(4) ?
C2 N1 C5 S6 . . . . 179.7(2) ?
N4 C5 S6 C7 . . . . -90.1(3) ?
N1 C5 S6 C7 . . . . 90.8(3) ?
C5 S6 C7 C8 . . . . 174.8(2) ?
S6 C7 C8 C10 . . . . 83.0(3) ?
S6 C7 C8 C9 . . . . -93.0(3) ?
C10 C8 C9 C10 . . . 3_575 -0.2(5) ?
C7 C8 C9 C10 . . . 3_575 175.9(3) ?
C9 C8 C10 C9 . . . 3_575 0.2(5) ?
C7 C8 C10 C9 . . . 3_575 -175.8(3) ?
C9 C8 C10 C11 . . . . -177.2(3) ?
C7 C8 C10 C11 . . . . 6.9(5) ?
